data_1544898
loop_
_publ_author_name
'Yoshiasa, A.'
'Matsumoto, T.'

_publ_section_title
;
 The crystal structure of vesuvianite from Nakatatsu mine: reinvestigation
 of the cation site-populations and of the hydroxyl groups
;
_journal_name_full 'Mineralogical Journal'
_journal_page_first 1
_journal_page_last 12
_journal_volume 13
_journal_year 1986
_chemical_formula_sum 'Al8.9 Ca18.6 Fe1.4 H2 Mg2.1 Mn0.3 O73 Si18.2'
_chemical_name_common Ca19(Fe,Mn)(OH)2(Mg,Al)8Al4(OH)8(SiO4)19(Si2O7)4
_chemical_name_mineral 'natural vesuvianite'
_space_group_IT_number 126
_space_group_name_H-M_alt 'P 4/n n c'
_symmetry_space_group_name_Hall '-P 4a 2bc'
_symmetry_space_group_name_H-M 'P 4/n n c :2'
_cell_angle_alpha 90
_cell_angle_beta 90
_cell_angle_gamma 90
_cell_formula_units_Z 2
_cell_length_a 15.561(8)
_cell_length_b 15.561(8)
_cell_length_c 11.777(7)
_cell_volume 2852(3)
_cod_data_source_file vesuvianite.cif
_cod_data_source_block olivine-Happo-One
_cod_depositor_comments 'Corrected author names.'
_cod_original_formula_sum 'Ca18.6 Mn0.3 Fe1.4 Al8.9 Mg2.1 Si18.2 O73 H2'
_cod_database_code 1544898

loop_
_space_group_symop_operation_xyz
'x, y, z'
'-x, -y, -z'
'-x+1/2, -y+1/2, z'
'x+1/2, y+1/2, -z'
'-y+1/2, x, z'
'y+1/2, -x, -z'
'y, -x+1/2, z'
'-y, x+1/2, -z'
'-x+1/2, y, -z+1/2'
'x+1/2, -y, z+1/2'
'x, -y+1/2, -z+1/2'
'-x, y+1/2, z+1/2'
'y, x, -z+1/2'
'-y, -x, z+1/2'
'-y+1/2, -x+1/2, -z+1/2'
'y+1/2, x+1/2, z+1/2'

loop_
_atom_site_label
_atom_site_occupancy
_atom_site_fract_x
_atom_site_fract_y
_atom_site_fract_z
_atom_site_adp_type
_atom_site_B_iso_or_equiv
_atom_site_type_symbol
Ca1 1.0 -0.250000 0.250000 0.250000 Biso 0.621107 Ca
Ca2 1.0 -0.18907(3) 0.04388(3) 0.37952(5) Biso 0.603708 Ca
Ca3 1.0 -0.09935(4) -0.17919(4) 0.88720(5) Biso 1.049961 Ca
C 0.4700 -0.250000 -0.250000 0.1391(3) Biso 0.815684 Ca
B 0.4670 -0.250000 -0.250000 0.0534(3) Biso 1.823554 Fe
AlFe 0.9090 -0.11271(5) 0.12099(5) 0.12661(6) Biso 0.512806 Al
AlFe 0.0910 -0.11271(5) 0.12099(5) 0.12661(6) Biso 0.512806 Fe
A 1.0 0.000000 0.000000 0.000000 Biso 0.530043 Al
Si1 1.0 -0.250000 0.250000 0.000000 Biso 0.523432 Si
Si2 1.0 -0.18074(5) 0.04081(5) 0.87140(6) Biso 0.504531 Si
Si3 1.0 -0.08316(5) -0.15073(5) 0.36462(6) Biso 0.568633 Si
O1 1.0 -0.22050(12) 0.17277(12) 0.08583(17) Biso 0.676648 O
O2 1.0 -0.11777(12) 0.16006(12) 0.27981(16) Biso 0.774946 O
O3 1.0 -0.04843(12) 0.22231(12) 0.07599(17) Biso 0.698369 O
O4 1.0 -0.06184(12) 0.10622(12) 0.47021(16) Biso 0.697052 O
O5 1.0 -0.17024(12) 0.01452(12) 0.17895(17) Biso 0.844188 O
O6 1.0 -0.11840(14) -0.27192(13) 0.05864(17) Biso 1.217448 O
O7 1.0 0.05564(13) 0.17364(13) 0.3218(2) Biso 1.012791 O
O8 1.0 -0.06070(12) -0.09068(12) 0.06677(17) Biso 0.676239 O
O9 1.0 -0.14442(12) -0.14442(12) 0.250000 Biso 0.846353 O
O10 1.0 -0.250000 -0.250000 0.8558(6) Biso 4.109108 F
O11 1.0 -0.00398(11) 0.06191(12) 0.13708(16) Biso 0.623233 O
H11 1.0 0.430000 0.478000 0.324000 Biso 1.000000 H

loop_
_atom_site_aniso_label
_atom_site_aniso_U_11
_atom_site_aniso_U_22
_atom_site_aniso_U_33
_atom_site_aniso_U_12
_atom_site_aniso_U_13
_atom_site_aniso_U_23
Ca1 0.25667 0.11623 0.09293 0.00000 0.00000 0.00000
Ca2 0.13318 0.18645 0.13315 0.01695 -0.00916 0.00733
Ca3 0.22762 0.20340 0.35645 0.04359 -0.08980 -0.04215
C 0.12349 0.12349 0.36478 0.00000 0.00000 0.00000
B 0.12349 0.12349 1.12068 0.00000 0.00000 0.00000
AlFe 0.12834 0.13560 0.12067 0.00969 0.01649 -0.00733
AlFe 0.12834 0.13560 0.12067 0.00969 0.01649 -0.00733
A 0.11623 0.10654 0.17476 0.00726 0.00000 -0.01100
Si1 0.13318 0.13318 0.12621 0.00000 0.00000 0.00000
Si2 0.11623 0.13318 0.12899 0.00484 -0.01100 0.00733
Si3 0.20098 0.09928 0.12621 0.00969 0.01283 0.00367
O1 0.22762 0.12592 0.15395 0.01453 -0.00183 -0.02932
O2 0.17919 0.23004 0.17199 -0.02421 -0.06781 0.01100
O3 0.21551 0.14044 0.16782 0.02179 -0.00183 -0.00550
O4 0.20582 0.12834 0.18863 -0.00969 -0.03848 0.02382
O5 0.21309 0.23004 0.19002 0.11139 0.02566 -0.00550
O6 0.47945 0.20340 0.23024 0.06780 0.05315 0.04215
O7 0.16224 0.32690 0.27046 0.04359 0.01466 0.01100
O8 0.16224 0.17434 0.17060 0.02664 0.05315 0.00916
O9 0.24457 0.24457 0.14563 -0.04359 -0.01649 0.01649
O10 0.15255 0.15255 2.77673 0.00000 0.00000 0.00000
O11 0.10654 0.17919 0.18169 -0.02906 -0.02382 -0.03482
H11 0.00000 0.00000 0.00000 0.00000 0.00000 0.00000
